data_4323159
loop_
_publ_author_name
'Jesper Bendix'
'Anders B\/ogevig'

_publ_section_title
;
 Synthesis and Characterization of a Stable trans-Dioxo Tungsten(IV)
 Complex and Series of Mono-Oxo Molybdenum(IV) and Tungsten(IV) Complexes.
 Structural and Electronic Effects of \p-Bonding in
 trans-[M(O)(X)(dppe)2]+/0 Systems
;
_journal_name_full 'Inorganic Chemistry'
_journal_page_first 5992
_journal_page_last 6001
_journal_paper_doi 10.1021/ic980342u
_journal_volume 37
_journal_year 1998
_chemical_formula_sum 'C77 H68 B N O P4 S W'
_chemical_formula_weight 1373.92
_chemical_name_systematic
; 
trans-isothiocyanato-oxo-bis(diphenylphosphinoethane)tungsten(IV)
tetraphenylborate.
;
_space_group_IT_number 2
_symmetry_cell_setting triclinic
_symmetry_space_group_name_Hall '-P 1'
_symmetry_space_group_name_H-M 'P -1'
_atom_sites_solution_hydrogens geom
_atom_sites_solution_primary direct
_atom_sites_solution_secondary difmap
_audit_creation_method SHELXL-97
_audit_update_record
;
98-03-15   edited for submission to Inorg. Chem. These data pertains to the 
compound labeled 16 in the manuscript.
;
_cell_angle_alpha 92.5320(10)
_cell_angle_beta 98.6970(10)
_cell_angle_gamma 93.7920(10)
_cell_formula_units_Z 4
_cell_length_a 13.8122(3)
_cell_length_b 19.0123(4)
_cell_length_c 24.9475(5)
_cell_measurement_temperature 122(2)
_cell_volume 6452.0(2)
_computing_structure_refinement 'SHELXL-97 (Sheldrick, 1997)'
_computing_structure_solution 'SHELXS-97 (Sheldrick, 1990)'
_diffrn_ambient_temperature 122(2)
_diffrn_measured_fraction_theta_full 0.999
_diffrn_measured_fraction_theta_max 0.999
_diffrn_radiation_monochromator graphite
_diffrn_radiation_source 'fine-focus sealed tube'
_diffrn_radiation_type MoK\a
_diffrn_radiation_wavelength 0.71073
_diffrn_reflns_av_R_equivalents 0.1028
_diffrn_reflns_av_sigmaI/netI 0.1180
_diffrn_reflns_limit_h_max 16
_diffrn_reflns_limit_h_min -12
_diffrn_reflns_limit_k_max 22
_diffrn_reflns_limit_k_min -22
_diffrn_reflns_limit_l_max 24
_diffrn_reflns_limit_l_min -29
_diffrn_reflns_number 68736
_diffrn_reflns_theta_full 25.00
_diffrn_reflns_theta_max 25.00
_diffrn_reflns_theta_min 1.39
_exptl_absorpt_coefficient_mu 1.969
_exptl_crystal_density_diffrn 1.414
_exptl_crystal_density_method 'not measured'
_exptl_crystal_F_000 2800
_refine_diff_density_max 12.679
_refine_diff_density_min -4.155
_refine_diff_density_rms 0.181
_refine_ls_extinction_method none
_refine_ls_goodness_of_fit_ref 1.042
_refine_ls_hydrogen_treatment mixed
_refine_ls_matrix_type full
_refine_ls_number_parameters 1551
_refine_ls_number_reflns 22693
_refine_ls_number_restraints 13844
_refine_ls_restrained_S_all 0.820
_refine_ls_R_factor_all 0.1173
_refine_ls_R_factor_gt 0.0698
_refine_ls_shift/su_max 0.944
_refine_ls_shift/su_mean 0.036
_refine_ls_structure_factor_coef Fsqd
_refine_ls_weighting_details 'w=1/[\s^2^(Fo^2^)+(0.0887P)^2^+21.7182P] where P=(Fo^2^+2Fc^2^)/3'
_refine_ls_weighting_scheme calc
_refine_ls_wR_factor_gt 0.1638
_refine_ls_wR_factor_ref 0.1870
_reflns_number_gt 14967
_reflns_number_total 22693
_reflns_threshold_expression >2sigma(I)
_cod_data_source_file ic980342u_4.cif
_cod_data_source_block ab1
_cod_depositor_comments
;
The following automatic conversions were performed:

'_refine_ls_weighting_scheme' value 'calc
w=1/[\s^2^(Fo^2^)+(0.0887P)^2^+21.7182P] where P=(Fo^2^+2Fc^2^)/3'
was changed to 'calc'. New tag '_refine_ls_weighting_details' was
created. The value of the new tag was set to
'w=1/[\s^2^(Fo^2^)+(0.0887P)^2^+21.7182P] where P=(Fo^2^+2Fc^2^)/3'.

Automatic conversion script
Id: cif_fix_values 3143 2015-03-26 13:38:13Z robertas 
;
_cod_database_code 4323159

loop_
_symmetry_equiv_pos_as_xyz
'x, y, z'
'-x, -y, -z'

loop_
_atom_site_label
_atom_site_type_symbol
_atom_site_fract_x
_atom_site_fract_y
_atom_site_fract_z
_atom_site_U_iso_or_equiv
_atom_site_adp_type
_atom_site_occupancy
_atom_site_calc_flag
_atom_site_refinement_flags
_atom_site_disorder_assembly
_atom_site_disorder_group
W1 W 0.18134(3) 0.226981(19) -0.001703(15) 0.01658(11) Uani 1 d D . .
O1 O 0.1318(5) 0.1484(3) -0.0346(3) 0.0256(15) Uani 1 d D . .
N1 N 0.2444(5) 0.3246(3) 0.0348(3) 0.0167(13) Uani 1 d DU . .
C9 C 0.2814(9) 0.3789(6) 0.0556(5) 0.041(3) Uani 1 d . . .
S1 S 0.3280(3) 0.45065(17) 0.08749(15) 0.0578(10) Uani 1 d . . .
C1 C 0.3359(7) 0.1706(5) 0.1161(4) 0.025(2) Uani 1 d . . .
H1A H 0.3127 0.1220 0.1232 0.030 Uiso 1 calc R . .
H1B H 0.4034 0.1803 0.1361 0.030 Uiso 1 calc R . .
P1 P 0.33793(18) 0.17704(12) 0.04237(10) 0.0196(5) Uani 1 d . . .
C11_1 C 0.4563(4) 0.2236(2) 0.0374(3) 0.018(2) Uani 1 d D . .
C12_1 C 0.5041(3) 0.2067(4) -0.0061(3) 0.024(2) Uani 1 d D . .
H12_1 H 0.4759 0.1708 -0.0326 0.029 Uiso 1 calc R . .
C13_1 C 0.5934(4) 0.2424(4) -0.0106(4) 0.037(3) Uani 1 d D . .
H13_1 H 0.6262 0.2310 -0.0403 0.045 Uiso 1 calc R . .
C14_1 C 0.6345(4) 0.2948(5) 0.0283(3) 0.041(3) Uani 1 d D . .
H14_1 H 0.6956 0.3191 0.0253 0.049 Uiso 1 calc R . .
C15_1 C 0.5865(3) 0.3118(5) 0.0718(3) 0.039(3) Uani 1 d D . .
H15_1 H 0.6153 0.3471 0.0987 0.047 Uiso 1 calc R . .
C16_1 C 0.4963(5) 0.2771(4) 0.0757(3) 0.030(2) Uani 1 d D . .
H16_1 H 0.4620 0.2900 0.1045 0.036 Uiso 1 calc R . .
C11_2 C 0.3532(5) 0.0870(3) 0.0195(3) 0.025(2) Uani 1 d D . .
C12_2 C 0.4002(5) 0.0405(3) 0.0543(3) 0.028(2) Uani 1 d D . .
H12_2 H 0.4241 0.0555 0.0910 0.034 Uiso 1 calc R . .
C13_2 C 0.4125(6) -0.0278(4) 0.0356(3) 0.031(2) Uani 1 d D . .
H13_2 H 0.4439 -0.0595 0.0598 0.037 Uiso 1 calc R . .
C14_2 C 0.3791(5) -0.0500(4) -0.0182(3) 0.035(3) Uani 1 d D . .
H14_2 H 0.3882 -0.0966 -0.0308 0.042 Uiso 1 calc R . .
C15_2 C 0.3324(6) -0.0040(3) -0.0536(3) 0.034(3) Uani 1 d D . .
H15_2 H 0.3096 -0.0187 -0.0905 0.041 Uiso 1 calc R . .
C16_2 C 0.3197(7) 0.0639(4) -0.0342(3) 0.030(2) Uani 1 d D . .
H16_2 H 0.2872 0.0953 -0.0582 0.037 Uiso 1 calc R . .
P2_102 P 0.14762(18) 0.21197(12) 0.09406(10) 0.0190(5) Uani 1 d . . .
C2_102 C 0.2690(7) 0.2228(5) 0.1371(4) 0.026(2) Uani 1 d . . .
H2_102 H 0.2978 0.2717 0.1360 0.031 Uiso 1 calc R . .
H2B_102 H 0.2621 0.2139 0.1752 0.031 Uiso 1 calc R . .
C11_3 C 0.0779(2) 0.2721(2) 0.1296(3) 0.024(2) Uani 1 d D . .
C12_3 C -0.0201(3) 0.2541(4) 0.1330(4) 0.033(3) Uani 1 d D . .
H12_3 H -0.0496 0.2102 0.1169 0.040 Uiso 1 calc R . .
C13_3 C -0.0764(5) 0.2983(4) 0.1594(4) 0.044(3) Uani 1 d D . .
H13_3 H -0.1435 0.2850 0.1606 0.053 Uiso 1 calc R . .
C14_3 C -0.0332(3) 0.3621(4) 0.1839(4) 0.041(3) Uani 1 d D . .
H14_3 H -0.0701 0.3922 0.2031 0.049 Uiso 1 calc R . .
C15_3 C 0.0643(3) 0.3816(4) 0.1804(4) 0.037(3) Uani 1 d D . .
H15_3 H 0.0938 0.4256 0.1965 0.044 Uiso 1 calc R . .
C16_3 C 0.1188(6) 0.3369(3) 0.1534(4) 0.030(2) Uani 1 d D . .
H16_3 H 0.1854 0.3508 0.1512 0.037 Uiso 1 calc R . .
C11_4 C 0.0967(5) 0.1246(3) 0.1061(3) 0.019(2) Uani 1 d D . .
C12_4 C 0.0394(5) 0.0823(3) 0.0648(3) 0.030(2) Uani 1 d D . .
H12_4 H 0.0296 0.0983 0.0289 0.036 Uiso 1 calc R . .
C13_4 C -0.0036(7) 0.0171(4) 0.0749(3) 0.037(3) Uani 1 d D . .
H13_4 H -0.0440 -0.0107 0.0464 0.045 Uiso 1 calc R . .
C14_4 C 0.0127(5) -0.0073(4) 0.1269(3) 0.041(3) Uani 1 d D . .
H14_4 H -0.0159 -0.0521 0.1341 0.049 Uiso 1 calc R . .
C15_4 C 0.0710(5) 0.0338(4) 0.1686(4) 0.038(3) Uani 1 d D . .
H15_4 H 0.0832 0.0169 0.2041 0.046 Uiso 1 calc R . .
C16_4 C 0.1113(7) 0.0998(4) 0.1581(3) 0.033(3) Uani 1 d D . .
H16_4 H 0.1495 0.1283 0.1869 0.039 Uiso 1 calc R . .
C3_103 C 0.1204(7) 0.2845(5) -0.1340(4) 0.022(2) Uani 1 d . . .
H3_103 H 0.1365 0.3109 -0.1652 0.026 Uiso 1 calc R . .
H3B_103 H 0.0874 0.2382 -0.1482 0.026 Uiso 1 calc R . .
P3_103 P 0.23487(18) 0.27083(12) -0.08795(9) 0.0172(5) Uani 1 d . . .
C11_5 C 0.3066(3) 0.3554(2) -0.0835(3) 0.018(2) Uani 1 d D . .
C12_5 C 0.2743(4) 0.4121(3) -0.1128(3) 0.023(2) Uani 1 d D . .
H12_5 H 0.2114 0.4076 -0.1347 0.028 Uiso 1 calc R . .
C13_5 C 0.3317(3) 0.4753(3) -0.1110(4) 0.030(2) Uani 1 d D . .
H13_5 H 0.3078 0.5135 -0.1311 0.036 Uiso 1 calc R . .
C14_5 C 0.4241(4) 0.4823(4) -0.0794(3) 0.030(2) Uani 1 d D . .
H14_5 H 0.4644 0.5250 -0.0785 0.037 Uiso 1 calc R . .
C15_5 C 0.4573(4) 0.4265(3) -0.0493(4) 0.030(2) Uani 1 d D . .
H15_5 H 0.5200 0.4311 -0.0273 0.036 Uiso 1 calc R . .
C16_5 C 0.3985(4) 0.3639(4) -0.0514(3) 0.024(2) Uani 1 d D . .
H16_5 H 0.4217 0.3261 -0.0305 0.029 Uiso 1 calc R . .
C11_6 C 0.2939(3) 0.2114(2) -0.1305(3) 0.018(2) Uani 1 d D . .
C12_6 C 0.2436(4) 0.1471(3) -0.1492(3) 0.028(2) Uani 1 d D . .
H12_6 H 0.1809 0.1358 -0.1393 0.033 Uiso 1 calc R . .
C13_6 C 0.2827(3) 0.0990(4) -0.1821(3) 0.029(2) Uani 1 d D . .
H13_6 H 0.2467 0.0556 -0.1947 0.035 Uiso 1 calc R . .
C14_6 C 0.3749(4) 0.1149(4) -0.1963(4) 0.035(3) Uani 1 d D . .
H14_6 H 0.4030 0.0820 -0.2181 0.042 Uiso 1 calc R . .
C15_6 C 0.4256(4) 0.1792(4) -0.1783(4) 0.037(3) Uani 1 d D . .
H15_6 H 0.4880 0.1908 -0.1886 0.045 Uiso 1 calc R . .
C16_6 C 0.3856(4) 0.2268(4) -0.1454(4) 0.026(2) Uani 1 d D . .
H16_6 H 0.4214 0.2703 -0.1330 0.031 Uiso 1 calc R . .
C4_104 C 0.0511(7) 0.3254(5) -0.1045(4) 0.023(2) Uani 1 d . . .
H4_104 H -0.0122 0.3275 -0.1289 0.028 Uiso 1 calc R . .
H4B_104 H 0.0798 0.3744 -0.0957 0.028 Uiso 1 calc R . .
P4_104 P 0.02832(18) 0.28508(12) -0.04187(10) 0.0182(5) Uani 1 d . . .
C11_7 C -0.0335(3) 0.3535(3) -0.0103(3) 0.026(2) Uani 1 d D . .
C12_7 C 0.0136(4) 0.3955(4) 0.0343(3) 0.029(2) Uani 1 d D . .
H12_7 H 0.0779 0.3863 0.0506 0.035 Uiso 1 calc R . .
C13_7 C -0.0328(3) 0.4509(4) 0.0551(4) 0.044(3) Uani 1 d D . .
H13_7 H 0.0000 0.4796 0.0854 0.053 Uiso 1 calc R . .
C14_7 C -0.1271(4) 0.4645(5) 0.0316(4) 0.047(3) Uani 1 d D . .
H14_7 H -0.1594 0.5018 0.0462 0.056 Uiso 1 calc R . .
C15_7 C -0.1736(4) 0.4232(5) -0.0135(4) 0.047(3) Uani 1 d D . .
H15_7 H -0.2372 0.4332 -0.0305 0.056 Uiso 1 calc R . .
C16_7 C -0.1276(4) 0.3673(5) -0.0339(4) 0.040(3) Uani 1 d D . .
H16_7 H -0.1606 0.3384 -0.0640 0.049 Uiso 1 calc R . .
C11_8 C -0.0698(4) 0.2157(4) -0.0636(2) 0.025(2) Uani 1 d D . .
C12_8 C -0.0998(4) 0.1926(4) -0.1176(3) 0.031(2) Uani 1 d D . .
H12_8 H -0.0716 0.2153 -0.1453 0.037 Uiso 1 calc R . .
C13_8 C -0.1706(4) 0.1368(4) -0.1315(4) 0.037(3) Uani 1 d D . .
H13_8 H -0.1910 0.1220 -0.1686 0.044 Uiso 1 calc R . .
C14_8 C -0.2118(7) 0.1026(5) -0.0914(3) 0.036(3) Uani 1 d D . .
H14_8 H -0.2590 0.0636 -0.1006 0.043 Uiso 1 calc R . .
C15_8 C -0.1827(4) 0.1264(5) -0.0375(3) 0.046(3) Uani 1 d D . .
H15_8 H -0.2114 0.1041 -0.0098 0.056 Uiso 1 calc R . .
C16_8 C -0.1123(6) 0.1825(5) -0.0235(3) 0.036(3) Uani 1 d D . .
H16_8 H -0.0932 0.1981 0.0135 0.043 Uiso 1 calc R . .
W2_200 W 0.29112(3) 0.25324(2) -0.478949(18) 0.03223(14) Uani 1 d D . .
O2_200 O 0.3922(5) 0.3087(4) -0.4524(3) 0.045(2) Uani 1 d D . .
N2_200 N 0.1670(5) 0.1864(3) -0.5120(3) 0.0181(13) Uani 1 d DU . .
C10_200 C 0.0931(12) 0.1594(7) -0.5302(5) 0.054(4) Uani 1 d . . .
S2_200 S -0.0164(3) 0.1231(2) -0.55469(16) 0.0672(11) Uani 1 d . . .
C5_200 C 0.4860(8) 0.1695(6) -0.5172(4) 0.029(2) Uani 1 d . . .
H5A_200 H 0.5284 0.2110 -0.5001 0.034 Uiso 1 calc R . .
H5B_200 H 0.5279 0.1295 -0.5197 0.034 Uiso 1 calc R . .
P5_200 P 0.3915(2) 0.14660(14) -0.47461(10) 0.0256(6) Uani 1 d . . .
C11_9 C 0.4612(4) 0.1301(2) -0.4089(3) 0.024(2) Uani 1 d D . .
C12_9 C 0.4538(5) 0.0664(3) -0.3841(3) 0.026(2) Uani 1 d D . .
H12_9 H 0.4142 0.0276 -0.4029 0.031 Uiso 1 calc R . .
C13_9 C 0.5032(5) 0.0584(4) -0.3321(3) 0.031(2) Uani 1 d D . .
H13_9 H 0.4980 0.0144 -0.3157 0.037 Uiso 1 calc R . .
C14_9 C 0.5603(7) 0.1155(4) -0.3044(3) 0.034(3) Uani 1 d D . .
H14_9 H 0.5935 0.1107 -0.2687 0.040 Uiso 1 calc R . .
C15_9 C 0.5691(6) 0.1795(4) -0.3287(3) 0.039(3) Uani 1 d D . .
H15_9 H 0.6076 0.2186 -0.3096 0.047 Uiso 1 calc R . .
C16_9 C 0.5212(7) 0.1859(4) -0.3812(3) 0.031(2) Uani 1 d D . .
H16_9 H 0.5295 0.2290 -0.3984 0.037 Uiso 1 calc R . .
C11_10 C 0.3321(2) 0.0624(3) -0.5029(3) 0.025(2) Uani 1 d D . .
C12_10 C 0.2415(3) 0.0403(4) -0.4891(3) 0.030(2) Uani 1 d D . .
H12_10 H 0.2143 0.0678 -0.4632 0.036 Uiso 1 calc R . .
C13_10 C 0.1902(4) -0.0215(4) -0.5128(3) 0.034(3) Uani 1 d D . .
H13_10 H 0.1283 -0.0359 -0.5030 0.041 Uiso 1 calc R . .
C14_10 C 0.2294(3) -0.0622(5) -0.5507(3) 0.037(3) Uani 1 d D . .
H14_10 H 0.1942 -0.1042 -0.5671 0.044 Uiso 1 calc R . .
C15_10 C 0.3204(4) -0.0410(4) -0.5643(4) 0.037(3) Uani 1 d D . .
H15_10 H 0.3476 -0.0685 -0.5903 0.045 Uiso 1 calc R . .
C16_10 C 0.3716(6) 0.0204(4) -0.5399(3) 0.031(2) Uani 1 d D . .
H16_10 H 0.4346 0.0338 -0.5486 0.038 Uiso 1 calc R . .
C6_106 C 0.4383(9) 0.1862(6) -0.5744(4) 0.037(3) Uani 1 d . . .
H6A_106 H 0.4083 0.1421 -0.5944 0.044 Uiso 1 calc R . .
H6B_106 H 0.4894 0.2063 -0.5944 0.044 Uiso 1 calc R . .
P6_106 P 0.3428(2) 0.24995(15) -0.57173(12) 0.0339(7) Uani 1 d . . .
C11_11 C 0.3969(4) 0.3336(2) -0.5891(3) 0.050(3) Uani 1 d D . .
C12_11 C 0.4444(6) 0.3387(5) -0.6342(4) 0.051(3) Uani 1 d D . .
H12_11 H 0.4525 0.2970 -0.6550 0.061 Uiso 1 calc R . .
C13_11 C 0.4801(8) 0.4036(5) -0.6495(5) 0.067(4) Uani 1 d D . .
H13_11 H 0.5120 0.4062 -0.6806 0.080 Uiso 1 calc R . .
C14_11 C 0.4688(5) 0.4648(6) -0.6192(5) 0.104(8) Uani 1 d D . .
H14_11 H 0.4911 0.5095 -0.6302 0.125 Uiso 1 calc R . .
C15_11 C 0.4250(8) 0.4608(5) -0.5727(5) 0.101(7) Uani 1 d D . .
H15_11 H 0.4185 0.5023 -0.5513 0.122 Uiso 1 calc R . .
C16_11 C 0.3909(15) 0.3951(4) -0.5579(5) 0.093(7) Uani 1 d D . .
H16_11 H 0.3627 0.3922 -0.5256 0.112 Uiso 1 calc R . .
C11_12 C 0.2489(5) 0.21990(18) -0.6294(3) 0.036(3) Uani 1 d D . .
C12_12 C 0.2140(4) 0.2649(5) -0.6691(3) 0.052(4) Uani 1 d D . .
H12_12 H 0.2429 0.3118 -0.6685 0.063 Uiso 1 calc R . .
C13_12 C 0.1369(5) 0.2415(6) -0.7098(4) 0.059(4) Uani 1 d D . .
H13_12 H 0.1140 0.2724 -0.7371 0.071 Uiso 1 calc R . .
C14_12 C 0.0929(7) 0.1735(6) -0.7109(4) 0.059(4) Uani 1 d D . .
H14_12 H 0.0398 0.1580 -0.7386 0.071 Uiso 1 calc R . .
C15_12 C 0.1272(4) 0.1282(6) -0.6712(4) 0.059(4) Uani 1 d D . .
H15_12 H 0.0976 0.0816 -0.6715 0.071 Uiso 1 calc R . .
C16_12 C 0.2052(6) 0.1517(3) -0.6311(4) 0.043(3) Uani 1 d D . .
H16_12 H 0.2291 0.1205 -0.6043 0.051 Uiso 1 calc R . .
C7_107 C 0.1000(8) 0.2912(6) -0.4005(4) 0.031(2) Uani 1 d . . .
H7A_107 H 0.0493 0.2628 -0.3850 0.038 Uiso 1 calc R . .
H7B_107 H 0.1132 0.3368 -0.3790 0.038 Uiso 1 calc R . .
P7_107 P 0.2142(2) 0.24411(14) -0.39359(11) 0.0267(6) Uani 1 d . . .
C11_13 C 0.1778(3) 0.1560(3) -0.3743(3) 0.029(2) Uani 1 d D . .
C12_13 C 0.2446(5) 0.1192(4) -0.3411(3) 0.030(2) Uani 1 d D . .
H12_13 H 0.3064 0.1421 -0.3257 0.036 Uiso 1 calc R . .
C13_13 C 0.2222(3) 0.0496(4) -0.3299(4) 0.035(3) Uani 1 d D . .
H13_13 H 0.2679 0.0248 -0.3069 0.042 Uiso 1 calc R . .
C14_13 C 0.1317(3) 0.0167(4) -0.3531(4) 0.041(3) Uani 1 d D . .
H14_13 H 0.1158 -0.0312 -0.3463 0.050 Uiso 1 calc R . .
C15_13 C 0.0644(6) 0.0532(4) -0.3861(4) 0.035(3) Uani 1 d D . .
H15_13 H 0.0024 0.0305 -0.4013 0.042 Uiso 1 calc R . .
C16_13 C 0.0872(4) 0.1229(4) -0.3971(3) 0.030(2) Uani 1 d D . .
H16_13 H 0.0414 0.1477 -0.4199 0.036 Uiso 1 calc R . .
C11_14 C 0.2862(2) 0.2878(4) -0.3330(3) 0.030(2) Uani 1 d D . .
C12_14 C 0.3865(3) 0.3057(6) -0.3283(4) 0.067(5) Uani 1 d D . .
H12_14 H 0.4199 0.2925 -0.3574 0.080 Uiso 1 calc R . .
C13_14 C 0.4396(4) 0.3423(8) -0.2826(4) 0.068(5) Uani 1 d D . .
H13_14 H 0.5082 0.3532 -0.2803 0.081 Uiso 1 calc R . .
C14_14 C 0.3911(3) 0.3629(6) -0.2402(3) 0.039(3) Uani 1 d D . .
H14_14 H 0.4259 0.3893 -0.2092 0.047 Uiso 1 calc R . .
C15_14 C 0.2912(4) 0.3445(7) -0.2436(4) 0.062(4) Uani 1 d D . .
H15_14 H 0.2578 0.3577 -0.2145 0.074 Uiso 1 calc R . .
C16_14 C 0.2399(7) 0.3069(8) -0.2893(3) 0.060(4) Uani 1 d D . .
H16_14 H 0.1718 0.2941 -0.2909 0.072 Uiso 1 calc R . .
C8_108 C 0.0600(9) 0.3051(7) -0.4587(4) 0.043(3) Uani 1 d . . .
H8A_108 H 0.0094 0.3397 -0.4592 0.052 Uiso 1 calc R . .
H8B_108 H 0.0288 0.2608 -0.4779 0.052 Uiso 1 calc R . .
P8_108 P 0.1597(3) 0.33964(19) -0.49349(13) 0.0503(10) Uani 1 d . . .
C11_15 C 0.1917(3) 0.4272(3) -0.4588(5) 0.066(5) Uani 1 d D . .
C12_15 C 0.2705(7) 0.4399(2) -0.4170(5) 0.087(6) Uani 1 d D . .
H12_15 H 0.3158 0.4048 -0.4099 0.104 Uiso 1 calc R . .
C13_15 C 0.2847(4) 0.5027(5) -0.3852(6) 0.132(10) Uani 1 d D . .
H13_15 H 0.3392 0.5106 -0.3569 0.158 Uiso 1 calc R . .
C14_15 C 0.2180(4) 0.5540(5) -0.3954(8) 0.115(9) Uani 1 d D . .
H14_15 H 0.2262 0.5968 -0.3736 0.138 Uiso 1 calc R . .
C15_15 C 0.1393(13) 0.5426(6) -0.4374(6) 0.115(9) Uani 1 d D . .
H15_15 H 0.0970 0.5791 -0.4465 0.138 Uiso 1 calc R . .
C16_15 C 0.1228(9) 0.4775(6) -0.4661(6) 0.120(9) Uani 1 d D . .
H16_15 H 0.0639 0.4672 -0.4911 0.144 Uiso 1 calc R . .
C11_16 C 0.0987(4) 0.3550(4) -0.5613(5) 0.094(7) Uani 1 d D . .
C12_16 C 0.0193(5) 0.3101(6) -0.5858(4) 0.101(8) Uani 1 d D . .
H12_16 H -0.0030 0.2719 -0.5665 0.121 Uiso 1 calc R . .
C13_16 C -0.0281(7) 0.3199(9) -0.6379(5) 0.200(19) Uani 1 d D . .
H13_16 H -0.0820 0.2886 -0.6542 0.240 Uiso 1 calc R . .
C14_16 C 0.0046(4) 0.3764(9) -0.6656(7) 0.31(3) Uani 1 d D . .
H14_16 H -0.0279 0.3844 -0.7009 0.367 Uiso 1 calc R . .
C15_16 C 0.0847(7) 0.4214(7) -0.6420(5) 0.28(3) Uani 1 d D . .
H15_16 H 0.1068 0.4598 -0.6612 0.331 Uiso 1 calc R . .
C16_16 C 0.1323(11) 0.4099(7) -0.5903(5) 0.142(12) Uani 1 d D . .
H16_16 H 0.1882 0.4398 -0.5747 0.170 Uiso 1 calc R . .
B1_300 B 0.6020(8) 0.1870(6) 0.2561(4) 0.019(2) Uani 1 d . . .
C11_20 C 0.6891(3) 0.1609(4) 0.2226(3) 0.023(2) Uani 1 d D . .
C12_20 C 0.6850(3) 0.1735(4) 0.1679(3) 0.029(2) Uani 1 d D . .
H12_20 H 0.6336 0.1996 0.1509 0.034 Uiso 1 calc R . .
C13_20 C 0.7531(3) 0.1495(5) 0.1370(3) 0.036(3) Uani 1 d D . .
H13_20 H 0.7482 0.1602 0.0999 0.043 Uiso 1 calc R . .
C14_20 C 0.8285(6) 0.1101(5) 0.1599(3) 0.040(3) Uani 1 d D . .
H14_20 H 0.8739 0.0921 0.1387 0.048 Uiso 1 calc R . .
C15_20 C 0.8350(3) 0.0979(5) 0.2148(3) 0.040(3) Uani 1 d D . .
H15_20 H 0.8866 0.0720 0.2318 0.048 Uiso 1 calc R . .
C16_20 C 0.7667(5) 0.1232(5) 0.2450(3) 0.031(2) Uani 1 d D . .
H16_20 H 0.7734 0.1144 0.2825 0.037 Uiso 1 calc R . .
C11_21 C 0.5064(3) 0.1275(2) 0.2421(3) 0.023(2) Uani 1 d D . .
C12_21 C 0.5036(3) 0.0680(3) 0.2073(3) 0.024(2) Uani 1 d D . .
H12_21 H 0.5583 0.0616 0.1892 0.028 Uiso 1 calc R . .
C13_21 C 0.4249(3) 0.0172(3) 0.1977(3) 0.023(2) Uani 1 d D . .
H13_21 H 0.4272 -0.0228 0.1739 0.027 Uiso 1 calc R . .
C14_21 C 0.3428(5) 0.0251(4) 0.2229(3) 0.029(2) Uani 1 d D . .
H14_21 H 0.2879 -0.0087 0.2160 0.035 Uiso 1 calc R . .
C15_21 C 0.3431(3) 0.0836(4) 0.2584(4) 0.031(2) Uani 1 d D . .
H15_21 H 0.2882 0.0900 0.2765 0.037 Uiso 1 calc R . .
C16_21 C 0.4238(4) 0.1326(4) 0.2673(3) 0.025(2) Uani 1 d D . .
H16_21 H 0.4225 0.1718 0.2921 0.030 Uiso 1 calc R . .
C11_22 C 0.5752(2) 0.2670(2) 0.2382(3) 0.024(2) Uani 1 d D . .
C12_22 C 0.6506(4) 0.3180(3) 0.2349(4) 0.033(3) Uani 1 d D . .
H12_22 H 0.7165 0.3054 0.2427 0.039 Uiso 1 calc R . .
C13_22 C 0.6340(3) 0.3865(4) 0.2207(4) 0.039(3) Uani 1 d D . .
H13_22 H 0.6881 0.4196 0.2194 0.047 Uiso 1 calc R . .
C14_22 C 0.5388(3) 0.4070(4) 0.2083(4) 0.040(3) Uani 1 d D . .
H14_22 H 0.5267 0.4536 0.1983 0.048 Uiso 1 calc R . .
C15_22 C 0.4619(5) 0.3570(3) 0.2112(4) 0.040(3) Uani 1 d D . .
H15_22 H 0.3959 0.3695 0.2033 0.048 Uiso 1 calc R . .
C16_22 C 0.4808(3) 0.2889(4) 0.2255(4) 0.028(2) Uani 1 d D . .
H16_22 H 0.4267 0.2557 0.2267 0.034 Uiso 1 calc R . .
C11_23 C 0.6395(6) 0.18753(17) 0.3221(3) 0.023(2) Uani 1 d D . .
C12_23 C 0.6480(6) 0.1249(3) 0.3486(3) 0.028(2) Uani 1 d D . .
H12_23 H 0.6272 0.0817 0.3282 0.034 Uiso 1 calc R . .
C13_23 C 0.6854(6) 0.1221(4) 0.4033(3) 0.030(2) Uani 1 d D . .
H13_23 H 0.6891 0.0778 0.4195 0.036 Uiso 1 calc R . .
C14_23 C 0.7173(8) 0.1840(3) 0.4346(3) 0.034(3) Uani 1 d D . .
H14_23 H 0.7445 0.1829 0.4718 0.041 Uiso 1 calc R . .
C15_23 C 0.7081(7) 0.2476(4) 0.4095(3) 0.044(3) Uani 1 d D . .
H15_23 H 0.7282 0.2908 0.4300 0.053 Uiso 1 calc R . .
C16_23 C 0.6698(8) 0.2485(3) 0.3548(3) 0.031(2) Uani 1 d D . .
H16_23 H 0.6641 0.2929 0.3389 0.037 Uiso 1 calc R . .
B2_400 B 0.8365(9) 0.3223(6) -0.2870(4) 0.027(3) Uani 1 d . . .
C11_30 C 0.7643(4) 0.33379(17) -0.2395(3) 0.032(3) Uani 1 d D . .
C12_30 C 0.7341(4) 0.2813(4) -0.2074(3) 0.038(3) Uani 1 d D . .
H12_30 H 0.7546 0.2352 -0.2131 0.045 Uiso 1 calc R . .
C13_30 C 0.6759(5) 0.2921(7) -0.1674(4) 0.061(4) Uani 1 d D . .
H13_30 H 0.6570 0.2542 -0.1467 0.073 Uiso 1 calc R . .
C14_30 C 0.6457(7) 0.3593(7) -0.1582(5) 0.063(4) Uani 1 d D . .
H14_30 H 0.6075 0.3682 -0.1303 0.075 Uiso 1 calc R . .
C15_30 C 0.6719(4) 0.4132(6) -0.1901(4) 0.067(5) Uani 1 d D . .
H15_30 H 0.6497 0.4590 -0.1853 0.081 Uiso 1 calc R . .
C16_30 C 0.7310(8) 0.3997(3) -0.2293(4) 0.049(3) Uani 1 d D . .
H16_30 H 0.7496 0.4375 -0.2501 0.059 Uiso 1 calc R . .
C11_31 C 0.8848(2) 0.2441(2) -0.2813(4) 0.029(2) Uani 1 d D . .
C12_31 C 0.9829(3) 0.2372(4) -0.2611(3) 0.028(2) Uani 1 d D . .
H12_31 H 1.0241 0.2788 -0.2496 0.033 Uiso 1 calc R . .
C13_31 C 1.0237(4) 0.1724(3) -0.2568(4) 0.032(3) Uani 1 d D . .
H13_31 H 1.0916 0.1706 -0.2432 0.038 Uiso 1 calc R . .
C14_31 C 0.9656(3) 0.1102(4) -0.2722(4) 0.042(3) Uani 1 d D . .
H14_31 H 0.9920 0.0655 -0.2682 0.050 Uiso 1 calc R . .
C15_31 C 0.8676(4) 0.1153(4) -0.2938(5) 0.057(4) Uani 1 d D . .
H15_31 H 0.8264 0.0738 -0.3053 0.068 Uiso 1 calc R . .
C16_31 C 0.8297(6) 0.1811(3) -0.2986(5) 0.051(3) Uani 1 d D . .
H16_31 H 0.7630 0.1831 -0.3145 0.061 Uiso 1 calc R . .
C11_32 C 0.9277(4) 0.3838(4) -0.2763(3) 0.030(2) Uani 1 d D . .
C12_32 C 0.9650(3) 0.4130(4) -0.2246(3) 0.036(3) Uani 1 d D . .
H12_32 H 0.9301 0.4020 -0.1957 0.043 Uiso 1 calc R . .
C13_32 C 1.0504(4) 0.4574(4) -0.2127(4) 0.046(3) Uani 1 d D . .
H13_32 H 1.0731 0.4761 -0.1767 0.055 Uiso 1 calc R . .
C14_32 C 1.1017(7) 0.4738(6) -0.2549(4) 0.061(4) Uani 1 d D . .
H14_32 H 1.1616 0.5025 -0.2476 0.073 Uiso 1 calc R . .
C15_32 C 1.0658(3) 0.4483(6) -0.3078(4) 0.064(4) Uani 1 d D . .
H15_32 H 1.0993 0.4608 -0.3369 0.076 Uiso 1 calc R . .
C16_32 C 0.9799(6) 0.4042(5) -0.3172(3) 0.040(3) Uani 1 d D . .
H16_32 H 0.9556 0.3871 -0.3534 0.048 Uiso 1 calc R . .
C11_33 C 0.7729(3) 0.3248(5) -0.3483(3) 0.035(3) Uani 1 d D . .
C12_33 C 0.8102(5) 0.2989(5) -0.3933(3) 0.043(3) Uani 1 d D . .
H12_33 H 0.8702 0.2765 -0.3876 0.052 Uiso 1 calc R . .
C13_33 C 0.7640(3) 0.3041(6) -0.4463(3) 0.057(4) Uani 1 d D . .
H13_33 H 0.7929 0.2865 -0.4759 0.068 Uiso 1 calc R . .
C14_33 C 0.6753(4) 0.3354(6) -0.4558(4) 0.053(4) Uani 1 d D . .
H14_33 H 0.6430 0.3396 -0.4919 0.063 Uiso 1 calc R . .
C15_33 C 0.6348(5) 0.3605(5) -0.4116(3) 0.044(3) Uani 1 d D . .
H15_33 H 0.5735 0.3811 -0.4173 0.052 Uiso 1 calc R . .
C16_33 C 0.6840(5) 0.3556(5) -0.3592(3) 0.034(3) Uani 1 d D . .
H16_33 H 0.6557 0.3740 -0.3296 0.041 Uiso 1 calc R . .

loop_
_atom_site_aniso_label
_atom_site_aniso_U_11
_atom_site_aniso_U_22
_atom_site_aniso_U_33
_atom_site_aniso_U_23
_atom_site_aniso_U_13
_atom_site_aniso_U_12
W1 0.0187(2) 0.0186(2) 0.0134(2) 0.00373(14) 0.00446(15) 0.00220(14)
O1 0.027(4) 0.033(4) 0.019(4) 0.001(3) 0.005(3) 0.009(3)
N1 0.016(3) 0.013(3) 0.020(3) -0.003(2) 0.001(2) -0.002(2)
C9 0.043(7) 0.044(7) 0.039(7) 0.017(6) 0.012(6) 0.018(6)
S1 0.073(3) 0.0387(18) 0.055(2) -0.0059(15) -0.0055(19) -0.0031(16)
C1 0.023(5) 0.022(5) 0.029(6) 0.010(4) 0.000(4) 0.003(4)
P1 0.0227(14) 0.0211(12) 0.0165(12) 0.0059(10) 0.0039(10) 0.0071(10)
C11_1 0.015(5) 0.019(5) 0.022(5) 0.009(4) 0.001(4) 0.004(4)
C12_1 0.015(5) 0.024(5) 0.037(6) 0.010(4) 0.010(4) 0.006(4)
C13_1 0.036(7) 0.035(6) 0.048(7) 0.013(5) 0.024(6) 0.005(5)
C14_1 0.018(6) 0.044(7) 0.060(8) 0.027(6) 0.008(6) -0.008(5)
C15_1 0.039(7) 0.036(6) 0.041(7) 0.011(5) 0.002(6) -0.003(5)
C16_1 0.034(6) 0.026(5) 0.029(6) 0.010(4) 0.003(5) -0.002(5)
C11_2 0.025(6) 0.022(5) 0.030(6) 0.010(4) 0.010(4) 0.008(4)
C12_2 0.025(6) 0.032(6) 0.032(6) 0.013(4) 0.014(5) 0.009(4)
C13_2 0.028(6) 0.028(5) 0.044(7) 0.017(5) 0.017(5) 0.014(4)
C14_2 0.025(6) 0.027(6) 0.055(8) 0.003(5) 0.012(5) 0.001(4)
C15_2 0.027(6) 0.030(6) 0.044(7) -0.003(5) 0.003(5) 0.008(5)
C16_2 0.027(6) 0.026(5) 0.039(6) 0.006(5) 0.004(5) 0.010(4)
P2_102 0.0213(13) 0.0213(12) 0.0156(12) 0.0040(9) 0.0062(10) -0.0001(10)
C2_102 0.029(6) 0.031(5) 0.020(5) 0.007(4) 0.007(4) 0.000(4)
C11_3 0.038(6) 0.016(5) 0.018(5) 0.003(4) 0.006(4) 0.004(4)
C12_3 0.047(7) 0.020(5) 0.036(6) 0.003(4) 0.015(5) 0.007(5)
C13_3 0.055(8) 0.034(6) 0.050(8) 0.003(6) 0.028(6) 0.007(6)
C14_3 0.058(8) 0.033(6) 0.040(7) 0.006(5) 0.027(6) 0.013(6)
C15_3 0.058(8) 0.023(5) 0.030(6) -0.007(4) 0.012(6) 0.004(5)
C16_3 0.040(7) 0.025(5) 0.028(6) -0.001(4) 0.009(5) 0.004(5)
C11_4 0.015(5) 0.019(5) 0.028(5) 0.005(4) 0.012(4) 0.003(4)
C12_4 0.042(7) 0.020(5) 0.034(6) 0.003(4) 0.025(5) -0.001(5)
C13_4 0.046(7) 0.026(6) 0.043(7) -0.008(5) 0.024(6) -0.009(5)
C14_4 0.039(7) 0.017(5) 0.077(9) 0.009(5) 0.041(7) 0.002(5)
C15_4 0.031(6) 0.040(6) 0.050(7) 0.031(6) 0.018(6) 0.010(5)
C16_4 0.020(6) 0.044(6) 0.036(6) 0.024(5) 0.004(5) 0.003(5)
C3_103 0.018(5) 0.022(5) 0.026(5) 0.001(4) 0.005(4) 0.001(4)
P3_103 0.0204(13) 0.0194(12) 0.0127(12) 0.0018(9) 0.0050(10) 0.0030(10)
C11_5 0.029(6) 0.017(4) 0.009(4) -0.001(3) 0.008(4) -0.001(4)
C12_5 0.029(6) 0.023(5) 0.016(5) 0.001(4) 0.002(4) 0.001(4)
C13_5 0.042(7) 0.020(5) 0.030(6) 0.008(4) 0.005(5) 0.002(4)
C14_5 0.045(7) 0.025(5) 0.021(5) 0.004(4) 0.006(5) -0.007(5)
C15_5 0.036(6) 0.026(5) 0.025(6) -0.001(4) 0.000(5) -0.008(5)
C16_5 0.028(6) 0.028(5) 0.017(5) 0.008(4) 0.005(4) 0.004(4)
C11_6 0.030(6) 0.017(4) 0.008(4) 0.002(3) 0.006(4) 0.005(4)
C12_6 0.030(6) 0.025(5) 0.028(6) 0.001(4) 0.005(5) 0.003(4)
C13_6 0.039(7) 0.020(5) 0.026(6) -0.003(4) 0.001(5) -0.001(4)
C14_6 0.045(7) 0.046(7) 0.018(5) -0.001(5) 0.013(5) 0.018(5)
C15_6 0.028(6) 0.052(7) 0.035(6) -0.009(5) 0.017(5) 0.008(5)
C16_6 0.025(6) 0.030(5) 0.023(5) -0.005(4) 0.009(4) -0.003(4)
C4_104 0.019(5) 0.030(5) 0.023(5) 0.012(4) 0.005(4) 0.005(4)
P4_104 0.0172(13) 0.0198(12) 0.0198(13) 0.0036(10) 0.0083(10) 0.0029(10)
C11_7 0.027(6) 0.024(5) 0.031(6) 0.013(4) 0.015(5) 0.008(4)
C12_7 0.042(7) 0.024(5) 0.025(6) 0.003(4) 0.011(5) 0.006(5)
C13_7 0.072(9) 0.028(6) 0.038(7) 0.006(5) 0.026(6) 0.004(6)
C14_7 0.051(8) 0.038(7) 0.064(9) 0.020(6) 0.040(7) 0.022(6)
C15_7 0.037(7) 0.034(6) 0.076(10) 0.013(6) 0.022(7) 0.018(5)
C16_7 0.030(6) 0.036(6) 0.061(8) 0.014(6) 0.016(6) 0.013(5)
C11_8 0.023(6) 0.026(5) 0.026(5) 0.000(4) 0.003(4) 0.006(4)
C12_8 0.026(6) 0.037(6) 0.033(6) 0.006(5) 0.009(5) 0.009(5)
C13_8 0.031(6) 0.031(6) 0.044(7) -0.005(5) -0.002(5) -0.002(5)
C14_8 0.025(6) 0.037(6) 0.044(7) 0.003(5) 0.001(5) -0.006(5)
C15_8 0.037(7) 0.055(8) 0.044(7) 0.008(6) 0.007(6) -0.026(6)
C16_8 0.029(6) 0.047(7) 0.031(6) 0.009(5) 0.004(5) -0.003(5)
W2_200 0.0378(3) 0.0372(3) 0.0273(3) 0.01111(19) 0.0128(2) 0.0195(2)
O2_200 0.039(5) 0.041(5) 0.063(6) 0.016(4) 0.025(4) 0.009(4)
N2_200 0.014(3) 0.018(3) 0.021(3) -0.003(2) 0.000(3) 0.000(2)
C10_200 0.079(11) 0.053(8) 0.038(7) 0.006(6) 0.025(7) 0.014(7)
S2_200 0.044(2) 0.099(3) 0.054(2) -0.006(2) 0.0029(18) -0.012(2)
C5_200 0.031(6) 0.039(6) 0.019(5) 0.008(4) 0.005(4) 0.014(5)
P5_200 0.0252(14) 0.0343(14) 0.0206(13) 0.0069(11) 0.0085(11) 0.0113(11)
C11_9 0.025(6) 0.037(6) 0.015(5) 0.004(4) 0.009(4) 0.014(4)
C12_9 0.027(6) 0.029(5) 0.021(5) 0.005(4) -0.004(4) 0.007(4)
C13_9 0.032(6) 0.034(6) 0.027(6) 0.013(5) 0.002(5) 0.004(5)
C14_9 0.031(6) 0.049(7) 0.020(5) 0.011(5) -0.002(5) 0.006(5)
C15_9 0.052(8) 0.037(6) 0.026(6) -0.005(5) 0.004(5) 0.000(5)
C16_9 0.037(6) 0.030(6) 0.028(6) 0.009(4) 0.010(5) 0.004(5)
C11_10 0.021(5) 0.035(6) 0.019(5) 0.001(4) -0.004(4) 0.016(4)
C12_10 0.031(6) 0.041(6) 0.019(5) 0.007(4) 0.003(4) 0.015(5)
C13_10 0.030(6) 0.043(6) 0.030(6) 0.009(5) 0.005(5) 0.004(5)
C14_10 0.042(7) 0.041(6) 0.024(6) -0.001(5) -0.003(5) 0.004(5)
C15_10 0.036(7) 0.047(7) 0.030(6) -0.011(5) 0.004(5) 0.020(5)
C16_10 0.019(6) 0.050(7) 0.028(6) 0.006(5) 0.005(4) 0.017(5)
C6_106 0.043(7) 0.049(7) 0.025(6) 0.011(5) 0.015(5) 0.023(6)
P6_106 0.0410(18) 0.0393(16) 0.0261(15) 0.0099(12) 0.0116(13) 0.0181(13)
C11_11 0.077(10) 0.048(7) 0.035(7) 0.012(6) 0.034(7) 0.024(7)
C12_11 0.063(9) 0.046(7) 0.045(8) -0.001(6) 0.019(7) -0.010(6)
C13_11 0.088(12) 0.065(9) 0.049(9) 0.008(7) 0.028(8) -0.024(8)
C14_11 0.20(2) 0.037(8) 0.094(14) 0.008(9) 0.081(15) 0.010(11)
C15_11 0.18(2) 0.042(9) 0.102(15) 0.007(9) 0.094(15) -0.004(11)
C16_11 0.162(19) 0.049(9) 0.089(13) 0.003(9) 0.083(13) 0.009(10)
C11_12 0.038(7) 0.053(7) 0.022(6) 0.009(5) 0.005(5) 0.021(6)
C12_12 0.060(9) 0.077(9) 0.027(7) 0.017(6) 0.012(6) 0.029(7)
C13_12 0.054(9) 0.096(12) 0.033(7) 0.018(7) 0.008(7) 0.039(8)
C14_12 0.049(9) 0.099(12) 0.030(7) -0.009(7) 0.004(6) 0.025(8)
C15_12 0.046(8) 0.082(10) 0.053(9) -0.007(8) 0.021(7) 0.005(7)
C16_12 0.038(7) 0.073(9) 0.018(6) -0.008(6) 0.001(5) 0.019(6)
C7_107 0.034(6) 0.042(6) 0.020(5) 0.006(5) 0.004(5) 0.018(5)
P7_107 0.0277(15) 0.0323(14) 0.0218(14) 0.0038(11) 0.0048(11) 0.0112(11)
C11_13 0.039(7) 0.040(6) 0.011(5) 0.003(4) 0.010(4) 0.014(5)
C12_13 0.032(6) 0.032(6) 0.025(6) -0.002(4) -0.001(5) 0.009(5)
C13_13 0.044(7) 0.041(6) 0.023(6) 0.001(5) 0.004(5) 0.012(5)
C14_13 0.060(8) 0.039(7) 0.030(6) 0.006(5) 0.021(6) 0.003(6)
C15_13 0.027(6) 0.050(7) 0.029(6) 0.003(5) 0.012(5) 0.001(5)
C16_13 0.028(6) 0.047(6) 0.018(5) 0.009(5) 0.013(5) 0.009(5)
C11_14 0.039(7) 0.027(5) 0.024(6) 0.009(4) 0.002(5) 0.008(5)
C12_14 0.032(8) 0.117(13) 0.047(8) -0.039(9) 0.007(6) 0.006(8)
C13_14 0.036(8) 0.109(13) 0.055(9) -0.022(9) 0.012(7) -0.020(8)
C14_14 0.048(8) 0.048(7) 0.023(6) 0.006(5) 0.007(5) 0.008(6)
C15_14 0.051(9) 0.118(13) 0.014(6) -0.017(7) 0.011(6) -0.003(8)
C16_14 0.034(7) 0.110(12) 0.030(7) -0.007(7) 0.007(6) -0.027(7)
C8_108 0.039(7) 0.067(8) 0.026(6) -0.009(6) 0.002(5) 0.028(6)
P8_108 0.067(2) 0.065(2) 0.0312(17) 0.0226(15) 0.0242(16) 0.0482(19)
C11_15 0.092(12) 0.052(8) 0.074(11) 0.027(8) 0.060(10) 0.039(8)
C12_15 0.093(13) 0.029(7) 0.148(18) -0.004(9) 0.047(13) 0.015(8)
C13_15 0.123(18) 0.053(11) 0.23(3) -0.050(14) 0.079(19) 0.001(11)
C14_15 0.14(2) 0.034(9) 0.20(3) 0.002(12) 0.127(19) 0.012(11)
C15_15 0.19(3) 0.064(12) 0.115(18) 0.013(11) 0.062(17) 0.081(15)
C16_15 0.20(2) 0.114(15) 0.064(12) 0.006(11) 0.033(13) 0.123(16)
C11_16 0.149(18) 0.111(14) 0.048(10) 0.035(10) 0.046(11) 0.116(14)
C12_16 0.113(15) 0.153(18) 0.034(9) -0.039(10) -0.020(9) 0.096(14)
C13_16 0.27(3) 0.31(4) 0.026(10) -0.034(16) -0.047(15) 0.26(3)
C14_16 0.43(5) 0.52(6) 0.025(12) 0.04(2) 0.03(2) 0.45(5)
C15_16 0.48(6) 0.37(4) 0.069(17) 0.13(2) 0.16(3) 0.40(5)
C16_16 0.24(3) 0.16(2) 0.067(12) 0.080(13) 0.089(15) 0.17(2)
B1_300 0.019(6) 0.025(5) 0.014(5) 0.002(4) 0.005(4) -0.001(4)
C11_20 0.021(5) 0.020(5) 0.028(6) -0.004(4) 0.002(4) -0.006(4)
C12_20 0.027(6) 0.033(6) 0.024(6) -0.006(4) 0.003(4) -0.003(4)
C13_20 0.045(7) 0.039(6) 0.025(6) -0.001(5) 0.015(5) -0.009(5)
C14_20 0.034(7) 0.029(6) 0.060(8) -0.005(5) 0.021(6) -0.001(5)
C15_20 0.031(7) 0.037(6) 0.057(8) 0.004(6) 0.018(6) 0.006(5)
C16_20 0.029(6) 0.031(6) 0.033(6) 0.004(5) 0.008(5) 0.004(5)
C11_21 0.027(6) 0.025(5) 0.017(5) 0.005(4) 0.001(4) 0.007(4)
C12_21 0.027(6) 0.027(5) 0.017(5) 0.008(4) 0.001(4) 0.006(4)
C13_21 0.032(6) 0.018(5) 0.016(5) 0.001(4) -0.006(4) 0.001(4)
C14_21 0.025(6) 0.032(6) 0.025(6) 0.007(4) -0.008(5) -0.008(4)
C15_21 0.030(6) 0.041(6) 0.024(6) 0.005(5) 0.008(5) 0.011(5)
C16_21 0.023(6) 0.034(6) 0.017(5) 0.007(4) -0.002(4) 0.003(4)
C11_22 0.030(6) 0.025(5) 0.016(5) 0.002(4) 0.001(4) -0.002(4)
C12_22 0.036(6) 0.031(6) 0.032(6) 0.005(5) 0.010(5) -0.004(5)
C13_22 0.050(8) 0.039(6) 0.027(6) 0.004(5) 0.002(5) -0.006(5)
C14_22 0.062(8) 0.028(6) 0.027(6) 0.003(5) -0.005(6) 0.008(5)
C15_22 0.051(8) 0.034(6) 0.031(6) 0.001(5) -0.011(6) 0.007(5)
C16_22 0.032(6) 0.026(5) 0.025(5) -0.001(4) -0.002(5) -0.001(4)
C11_23 0.025(6) 0.026(5) 0.019(5) 0.005(4) 0.001(4) 0.002(4)
C12_23 0.033(6) 0.026(5) 0.025(6) 0.002(4) 0.000(5) 0.006(4)
C13_23 0.031(6) 0.034(6) 0.023(6) 0.011(4) -0.002(5) -0.002(5)
C14_23 0.032(6) 0.051(7) 0.022(6) 0.013(5) 0.004(5) 0.000(5)
C15_23 0.071(9) 0.037(6) 0.017(6) -0.001(5) -0.004(6) -0.017(6)
C16_23 0.041(7) 0.027(5) 0.022(5) 0.007(4) -0.002(5) -0.007(5)
B2_400 0.034(7) 0.034(6) 0.014(6) -0.003(5) 0.005(5) 0.011(5)
C11_30 0.019(6) 0.051(7) 0.025(6) -0.003(5) 0.002(4) 0.007(5)
C12_30 0.029(6) 0.054(7) 0.028(6) 0.004(5) 0.001(5) -0.006(5)
C13_30 0.037(8) 0.118(13) 0.027(7) 0.003(8) 0.008(6) -0.005(8)
C14_30 0.038(8) 0.120(14) 0.029(7) -0.024(8) 0.010(6) 0.000(8)
C15_30 0.058(10) 0.093(12) 0.050(9) -0.023(9) 0.003(8) 0.030(9)
C16_30 0.053(8) 0.059(8) 0.035(7) -0.009(6) 0.004(6) 0.019(6)
C11_31 0.035(6) 0.028(5) 0.028(6) 0.005(4) 0.008(5) 0.008(5)
C12_31 0.036(6) 0.035(6) 0.014(5) 0.002(4) 0.007(4) 0.011(5)
C13_31 0.040(7) 0.035(6) 0.023(6) 0.001(4) 0.007(5) 0.013(5)
C14_31 0.069(9) 0.034(6) 0.029(6) 0.010(5) 0.020(6) 0.022(6)
C15_31 0.071(10) 0.033(7) 0.073(10) 0.003(6) 0.038(8) -0.005(6)
C16_31 0.040(8) 0.036(7) 0.073(10) -0.009(6) 0.007(7) -0.006(6)
C11_32 0.031(6) 0.027(5) 0.033(6) 0.003(4) 0.002(5) 0.014(4)
C12_32 0.044(7) 0.024(5) 0.035(6) -0.004(5) -0.006(5) 0.009(5)
C13_32 0.047(8) 0.031(6) 0.054(8) -0.004(6) -0.014(6) 0.015(6)
C14_32 0.038(8) 0.027(6) 0.114(13) -0.023(7) 0.014(8) -0.003(5)
C15_32 0.069(10) 0.041(8) 0.088(12) -0.013(8) 0.047(9) -0.013(7)
C16_32 0.050(8) 0.030(6) 0.044(7) -0.006(5) 0.023(6) 0.000(5)
C11_33 0.039(7) 0.039(6) 0.027(6) -0.003(5) 0.003(5) 0.005(5)
C12_33 0.036(7) 0.067(8) 0.027(6) -0.002(6) 0.003(5) 0.010(6)
C13_33 0.060(9) 0.076(10) 0.033(7) -0.015(7) 0.003(6) 0.005(7)
C14_33 0.050(9) 0.072(9) 0.031(7) 0.007(6) -0.009(6) -0.002(7)
C15_33 0.037(7) 0.035(6) 0.055(8) 0.015(6) -0.006(6) -0.001(5)
C16_33 0.035(7) 0.043(6) 0.027(6) 0.007(5) 0.009(5) 0.006(5)

loop_
_atom_type_symbol
_atom_type_description
_atom_type_scat_dispersion_real
_atom_type_scat_dispersion_imag
_atom_type_scat_source
C C 0.0033 0.0016 'International Tables Vol C Tables 4.2.6.8 and 6.1.1.4'
H H 0.0000 0.0000 'International Tables Vol C Tables 4.2.6.8 and 6.1.1.4'
B B 0.0013 0.0007 'International Tables Vol C Tables 4.2.6.8 and 6.1.1.4'
N N 0.0061 0.0033 'International Tables Vol C Tables 4.2.6.8 and 6.1.1.4'
O O 0.0106 0.0060 'International Tables Vol C Tables 4.2.6.8 and 6.1.1.4'
P P 0.1023 0.0942 'International Tables Vol C Tables 4.2.6.8 and 6.1.1.4'
S S 0.1246 0.1234 'International Tables Vol C Tables 4.2.6.8 and 6.1.1.4'
W W -0.8490 6.8722 'International Tables Vol C Tables 4.2.6.8 and 6.1.1.4'

loop_
_geom_angle_atom_site_label_1
_geom_angle_atom_site_label_2
_geom_angle_atom_site_label_3
_geom_angle
_geom_angle_site_symmetry_1
_geom_angle_site_symmetry_3
_geom_angle_publ_flag
O1 W1 N1 177.1(3) . . y
O1 W1 P2_102 102.4(2) . . y
N1 W1 P2_102 80.5(2) . . y
O1 W1 P3_103 91.6(2) . . y
N1 W1 P3_103 85.5(2) . . y
P2_102 W1 P3_103 166.00(7) . . y
O1 W1 P1 94.9(2) . . y
N1 W1 P1 85.5(2) . . y
P2_102 W1 P1 78.19(8) . . y
P3_103 W1 P1 100.58(8) . . y
O1 W1 P4_104 89.1(2) . . y
N1 W1 P4_104 90.5(2) . . y
P2_102 W1 P4_104 100.47(8) . . y
P3_103 W1 P4_104 79.78(8) . . y
P1 W1 P4_104 175.95(8) . . y
C9 N1 W1 178.8(8) . . y
N1 C9 S1 175.8(11) . . y
C2_102 C1 P1 111.6(6) . . ?
C11_2 P1 C11_1 103.4(3) . . ?
C11_2 P1 C1 103.3(4) . . ?
C11_1 P1 C1 105.3(4) . . ?
C11_2 P1 W1 114.7(2) . . ?
C11_1 P1 W1 119.1(2) . . ?
C1 P1 W1 109.7(3) . . ?
C12_1 C11_1 C16_1 120.2(5) . . ?
C12_1 C11_1 P1 119.4(4) . . ?
C16_1 C11_1 P1 120.4(4) . . ?
C13_1 C12_1 C11_1 119.8(6) . . ?
C12_1 C13_1 C14_1 119.9(7) . . ?
C15_1 C14_1 C13_1 120.2(6) . . ?
C14_1 C15_1 C16_1 119.8(7) . . ?
C15_1 C16_1 C11_1 119.9(6) . . ?
C16_2 C11_2 C12_2 118.6(6) . . ?
C16_2 C11_2 P1 120.0(4) . . ?
C12_2 C11_2 P1 121.3(5) . . ?
C13_2 C12_2 C11_2 120.3(7) . . ?
C14_2 C13_2 C12_2 120.3(7) . . ?
C13_2 C14_2 C15_2 120.1(8) . . ?
C14_2 C15_2 C16_2 118.9(8) . . ?
C11_2 C16_2 C15_2 121.8(7) . . ?
C11_4 P2_102 C11_3 104.3(3) . . ?
C11_4 P2_102 C2_102 105.4(4) . . ?
C11_3 P2_102 C2_102 101.5(4) . . ?
C11_4 P2_102 W1 114.6(2) . . ?
C11_3 P2_102 W1 123.7(3) . . ?
C2_102 P2_102 W1 105.2(3) . . ?
C1 C2_102 P2_102 109.0(7) . . ?
C16_3 C11_3 C12_3 117.6(6) . . ?
C16_3 C11_3 P2_102 122.3(4) . . ?
C12_3 C11_3 P2_102 120.1(4) . . ?
C11_3 C12_3 C13_3 122.2(6) . . ?
C14_3 C13_3 C12_3 119.2(7) . . ?
C15_3 C14_3 C13_3 119.6(7) . . ?
C14_3 C15_3 C16_3 120.2(7) . . ?
C11_3 C16_3 C15_3 121.3(7) . . ?
C16_4 C11_4 C12_4 118.4(6) . . ?
C16_4 C11_4 P2_102 120.0(5) . . ?
C12_4 C11_4 P2_102 121.5(5) . . ?
C11_4 C12_4 C13_4 121.2(7) . . ?
C14_4 C13_4 C12_4 119.6(8) . . ?
C13_4 C14_4 C15_4 120.0(8) . . ?
C16_4 C15_4 C14_4 119.6(8) . . ?
C15_4 C16_4 C11_4 121.1(7) . . ?
C4_104 C3_103 P3_103 111.0(7) . . ?
C11_5 P3_103 C11_6 105.9(3) . . ?
C11_5 P3_103 C3_103 104.5(3) . . ?
C11_6 P3_103 C3_103 101.1(4) . . ?
C11_5 P3_103 W1 117.8(2) . . ?
C11_6 P3_103 W1 119.3(2) . . ?
C3_103 P3_103 W1 105.8(3) . . ?
C12_5 C11_5 C16_5 117.9(5) . . ?
C12_5 C11_5 P3_103 122.2(4) . . ?
C16_5 C11_5 P3_103 119.8(4) . . ?
C13_5 C12_5 C11_5 121.7(5) . . ?
C12_5 C13_5 C14_5 119.6(6) . . ?
C15_5 C14_5 C13_5 119.6(6) . . ?
C14_5 C15_5 C16_5 120.0(6) . . ?
C15_5 C16_5 C11_5 121.3(5) . . ?
C12_6 C11_6 C16_6 118.1(5) . . ?
C12_6 C11_6 P3_103 117.9(4) . . ?
C16_6 C11_6 P3_103 124.0(4) . . ?
C13_6 C12_6 C11_6 121.7(6) . . ?
C14_6 C13_6 C12_6 119.5(6) . . ?
C13_6 C14_6 C15_6 119.5(6) . . ?
C14_6 C15_6 C16_6 120.4(6) . . ?
C15_6 C16_6 C11_6 120.8(6) . . ?
C3_103 C4_104 P4_104 112.2(6) . . ?
C11_7 P4_104 C11_8 103.5(3) . . ?
C11_7 P4_104 C4_104 101.4(4) . . ?
C11_8 P4_104 C4_104 104.9(4) . . ?
C11_7 P4_104 W1 127.9(2) . . ?
C11_8 P4_104 W1 108.2(2) . . ?
C4_104 P4_104 W1 108.7(3) . . ?
C12_7 C11_7 C16_7 119.4(6) . . ?
C12_7 C11_7 P4_104 121.6(4) . . ?
C16_7 C11_7 P4_104 118.9(5) . . ?
C11_7 C12_7 C13_7 120.4(6) . . ?
C14_7 C13_7 C12_7 120.2(7) . . ?
C13_7 C14_7 C15_7 119.5(7) . . ?
C14_7 C15_7 C16_7 120.3(6) . . ?
C15_7 C16_7 C11_7 120.3(6) . . ?
C16_8 C11_8 C12_8 119.0(7) . . ?
C16_8 C11_8 P4_104 117.6(5) . . ?
C12_8 C11_8 P4_104 123.4(5) . . ?
C13_8 C12_8 C11_8 120.9(7) . . ?
C14_8 C13_8 C12_8 120.2(8) . . ?
C13_8 C14_8 C15_8 118.8(8) . . ?
C14_8 C15_8 C16_8 121.1(8) . . ?
C15_8 C16_8 C11_8 120.0(7) . . ?
O2_200 W2_200 N2_200 179.3(3) . . ?
O2_200 W2_200 P6_106 91.6(3) . . ?
N2_200 W2_200 P6_106 88.1(2) . . ?
O2_200 W2_200 P8_108 101.1(3) . . ?
N2_200 W2_200 P8_108 78.3(2) . . ?
P6_106 W2_200 P8_108 99.70(10) . . ?
O2_200 W2_200 P7_107 97.9(3) . . ?
N2_200 W2_200 P7_107 82.4(2) . . ?
P6_106 W2_200 P7_107 170.44(10) . . ?
P8_108 W2_200 P7_107 77.93(9) . . ?
O2_200 W2_200 P5_200 91.9(3) . . ?
N2_200 W2_200 P5_200 88.6(2) . . ?
P6_106 W2_200 P5_200 78.85(9) . . ?
P8_108 W2_200 P5_200 166.87(12) . . ?
P7_107 W2_200 P5_200 101.32(8) . . ?
C10_200 N2_200 W2_200 169.8(9) . . ?
N2_200 C10_200 S2_200 177.1(12) . . ?
C6_106 C5_200 P5_200 110.8(7) . . ?
C11_10 P5_200 C11_9 106.7(3) . . ?
C11_10 P5_200 C5_200 105.8(4) . . ?
C11_9 P5_200 C5_200 104.4(4) . . ?
C11_10 P5_200 W2_200 118.34(18) . . ?
C11_9 P5_200 W2_200 117.0(2) . . ?
C5_200 P5_200 W2_200 103.0(3) . . ?
C16_9 C11_9 C12_9 118.6(7) . . ?
C16_9 C11_9 P5_200 117.6(4) . . ?
C12_9 C11_9 P5_200 123.7(4) . . ?
C13_9 C12_9 C11_9 121.2(7) . . ?
C14_9 C13_9 C12_9 119.2(7) . . ?
C13_9 C14_9 C15_9 120.4(7) . . ?
C14_9 C15_9 C16_9 119.5(7) . . ?
C15_9 C16_9 C11_9 121.0(7) . . ?
C12_10 C11_10 C16_10 118.5(6) . . ?
C12_10 C11_10 P5_200 119.0(4) . . ?
C16_10 C11_10 P5_200 122.4(4) . . ?
C13_10 C12_10 C11_10 120.9(6) . . ?
C14_10 C13_10 C12_10 120.0(6) . . ?
C13_10 C14_10 C15_10 119.6(7) . . ?
C16_10 C15_10 C14_10 119.8(7) . . ?
C15_10 C16_10 C11_10 121.1(7) . . ?
C5_200 C6_106 P6_106 111.3(7) . . ?
C11_11 P6_106 C11_12 106.2(3) . . ?
C11_11 P6_106 C6_106 105.8(5) . . ?
C11_12 P6_106 C6_106 103.3(4) . . ?
C11_11 P6_106 W2_200 113.7(3) . . ?
C11_12 P6_106 W2_200 117.1(3) . . ?
C6_106 P6_106 W2_200 109.7(4) . . ?
C12_11 C11_11 C16_11 117.9(7) . . ?
C12_11 C11_11 P6_106 121.3(5) . . ?
C16_11 C11_11 P6_106 120.8(6) . . ?
C13_11 C12_11 C11_11 121.2(8) . . ?
C14_11 C13_11 C12_11 119.8(9) . . ?
C13_11 C14_11 C15_11 120.0(10) . . ?
C16_11 C15_11 C14_11 119.1(11) . . ?
C15_11 C16_11 C11_11 121.9(9) . . ?
C16_12 C11_12 C12_12 118.9(7) . . ?
C16_12 C11_12 P6_106 118.9(5) . . ?
C12_12 C11_12 P6_106 122.0(4) . . ?
C13_12 C12_12 C11_12 120.1(8) . . ?
C14_12 C13_12 C12_12 120.7(9) . . ?
C13_12 C14_12 C15_12 119.5(9) . . ?
C14_12 C15_12 C16_12 119.5(9) . . ?
C11_12 C16_12 C15_12 121.3(8) . . ?
C8_108 C7_107 P7_107 113.4(7) . . ?
C11_14 P7_107 C11_13 105.6(4) . . ?
C11_14 P7_107 C7_107 102.4(4) . . ?
C11_13 P7_107 C7_107 104.8(4) . . ?
C11_14 P7_107 W2_200 115.1(2) . . ?
C11_13 P7_107 W2_200 117.5(3) . . ?
C7_107 P7_107 W2_200 109.9(3) . . ?
C16_13 C11_13 C12_13 119.9(6) . . ?
C16_13 C11_13 P7_107 120.0(5) . . ?
C12_13 C11_13 P7_107 119.7(4) . . ?
C13_13 C12_13 C11_13 121.0(7) . . ?
C12_13 C13_13 C14_13 118.8(7) . . ?
C15_13 C14_13 C13_13 120.5(7) . . ?
C14_13 C15_13 C16_13 120.4(7) . . ?
C11_13 C16_13 C15_13 119.4(6) . . ?
C16_14 C11_14 C12_14 117.4(7) . . ?
C16_14 C11_14 P7_107 119.5(4) . . ?
C12_14 C11_14 P7_107 123.1(6) . . ?
C13_14 C12_14 C11_14 122.3(6) . . ?
C14_14 C13_14 C12_14 119.3(6) . . ?
C15_14 C14_14 C13_14 119.4(6) . . ?
C14_14 C15_14 C16_14 120.3(8) . . ?
C11_14 C16_14 C15_14 121.3(8) . . ?
C7_107 C8_108 P8_108 110.1(8) . . ?
C11_16 P8_108 C8_108 104.1(4) . . ?
C11_16 P8_108 C11_15 106.2(4) . . ?
C8_108 P8_108 C11_15 101.9(5) . . ?
C11_16 P8_108 W2_200 121.0(3) . . ?
C8_108 P8_108 W2_200 105.9(4) . . ?
C11_15 P8_108 W2_200 115.5(2) . . ?
C12_15 C11_15 C16_15 118.1(8) . . ?
C12_15 C11_15 P8_108 122.2(4) . . ?
C16_15 C11_15 P8_108 118.1(6) . . ?
C11_15 C12_15 C13_15 121.7(8) . . ?
C14_15 C13_15 C12_15 119.0(9) . . ?
C15_15 C14_15 C13_15 120.1(11) . . ?
C14_15 C15_15 C16_15 119.6(10) . . ?
C15_15 C16_15 C11_15 120.7(9) . . ?
C12_16 C11_16 C16_16 118.9(11) . . ?
C12_16 C11_16 P8_108 120.1(8) . . ?
C16_16 C11_16 P8_108 121.0(7) . . ?
C11_16 C12_16 C13_16 121.5(10) . . ?
C14_16 C13_16 C12_16 118.8(11) . . ?
C13_16 C14_16 C15_16 120.6(12) . . ?
C14_16 C15_16 C16_16 119.8(12) . . ?
C11_16 C16_16 C15_16 120.4(12) . . ?
C11_23 B1_300 C11_22 110.4(7) . . ?
C11_23 B1_300 C11_20 110.1(7) . . ?
C11_22 B1_300 C11_20 108.7(7) . . ?
C11_23 B1_300 C11_21 106.8(7) . . ?
C11_22 B1_300 C11_21 113.0(6) . . ?
C11_20 B1_300 C11_21 107.8(6) . . ?
C12_20 C11_20 C16_20 115.6(6) . . ?
C12_20 C11_20 B1_300 120.1(5) . . ?
C16_20 C11_20 B1_300 124.2(6) . . ?
C13_20 C12_20 C11_20 122.6(6) . . ?
C12_20 C13_20 C14_20 120.7(7) . . ?
C13_20 C14_20 C15_20 117.7(8) . . ?
C16_20 C15_20 C14_20 120.5(7) . . ?
C15_20 C16_20 C11_20 122.8(6) . . ?
C16_21 C11_21 C12_21 114.6(5) . . ?
C16_21 C11_21 B1_300 121.2(5) . . ?
C12_21 C11_21 B1_300 124.1(5) . . ?
C13_21 C12_21 C11_21 123.5(5) . . ?
C12_21 C13_21 C14_21 120.0(6) . . ?
C15_21 C14_21 C13_21 118.3(6) . . ?
C14_21 C15_21 C16_21 119.7(6) . . ?
C15_21 C16_21 C11_21 123.8(5) . . ?
C16_22 C11_22 C12_22 115.3(6) . . ?
C16_22 C11_22 B1_300 125.1(5) . . ?
C12_22 C11_22 B1_300 119.6(5) . . ?
C13_22 C12_22 C11_22 122.9(6) . . ?
C14_22 C13_22 C12_22 120.6(6) . . ?
C13_22 C14_22 C15_22 117.7(6) . . ?
C14_22 C15_22 C16_22 120.4(7) . . ?
C11_22 C16_22 C15_22 123.1(7) . . ?
C12_23 C11_23 C16_23 115.0(7) . . ?
C12_23 C11_23 B1_300 121.0(6) . . ?
C16_23 C11_23 B1_300 123.8(6) . . ?
C13_23 C12_23 C11_23 123.4(7) . . ?
C14_23 C13_23 C12_23 120.2(7) . . ?
C13_23 C14_23 C15_23 117.8(7) . . ?
C16_23 C15_23 C14_23 120.5(7) . . ?
C15_23 C16_23 C11_23 123.0(7) . . ?
C11_32 B2_400 C11_33 111.5(8) . . ?
C11_32 B2_400 C11_31 107.6(7) . . ?
C11_33 B2_400 C11_31 108.9(7) . . ?
C11_32 B2_400 C11_30 108.5(7) . . ?
C11_33 B2_400 C11_30 110.5(7) . . ?
C11_31 B2_400 C11_30 109.9(8) . . ?
C16_30 C11_30 C12_30 114.8(8) . . ?
C16_30 C11_30 B2_400 120.4(7) . . ?
C12_30 C11_30 B2_400 124.7(6) . . ?
C13_30 C12_30 C11_30 124.0(9) . . ?
C14_30 C13_30 C12_30 118.9(9) . . ?
C15_30 C14_30 C13_30 119.3(9) . . ?
C14_30 C15_30 C16_30 119.4(9) . . ?
C15_30 C16_30 C11_30 123.5(8) . . ?
C16_31 C11_31 C12_31 115.1(6) . . ?
C16_31 C11_31 B2_400 121.9(6) . . ?
C12_31 C11_31 B2_400 122.9(6) . . ?
C13_31 C12_31 C11_31 123.3(6) . . ?
C14_31 C13_31 C12_31 120.1(6) . . ?
C13_31 C14_31 C15_31 118.0(6) . . ?
C14_31 C15_31 C16_31 120.2(8) . . ?
C15_31 C16_31 C11_31 123.2(8) . . ?
C16_32 C11_32 C12_32 115.3(6) . . ?
C16_32 C11_32 B2_400 122.1(6) . . ?
C12_32 C11_32 B2_400 122.2(6) . . ?
C13_32 C12_32 C11_32 124.0(7) . . ?
C14_32 C13_32 C12_32 118.2(8) . . ?
C13_32 C14_32 C15_32 120.4(9) . . ?
C14_32 C15_32 C16_32 118.8(9) . . ?
C11_32 C16_32 C15_32 123.3(8) . . ?
C16_33 C11_33 C12_33 115.7(7) . . ?
C16_33 C11_33 B2_400 124.1(7) . . ?
C12_33 C11_33 B2_400 120.1(6) . . ?
C13_33 C12_33 C11_33 123.1(7) . . ?
C12_33 C13_33 C14_33 119.7(7) . . ?
C13_33 C14_33 C15_33 118.7(7) . . ?
C16_33 C15_33 C14_33 120.0(7) . . ?
C15_33 C16_33 C11_33 122.7(7) . . ?

loop_
_geom_bond_atom_site_label_1
_geom_bond_atom_site_label_2
_geom_bond_distance
_geom_bond_site_symmetry_2
_geom_bond_publ_flag
W1 O1 1.721(5) . y
W1 N1 2.104(5) . y
W1 P2_102 2.527(2) . y
W1 P3_103 2.536(2) . y
W1 P1 2.536(2) . y
W1 P4_104 2.541(2) . y
N1 C9 1.184(13) . y
C9 S1 1.593(13) . y
C1 C2_102 1.528(14) . ?
C1 P1 1.854(10) . ?
P1 C11_2 1.816(6) . ?
P1 C11_1 1.830(5) . ?
C11_1 C12_1 1.39001(11) . ?
C11_1 C16_1 1.38999(12) . ?
C12_1 C13_1 1.39002(12) . ?
C13_1 C14_1 1.39000(12) . ?
C14_1 C15_1 1.39001(11) . ?
C15_1 C16_1 1.39002(12) . ?
C11_2 C16_2 1.39001(12) . ?
C11_2 C12_2 1.38999(12) . ?
C12_2 C13_2 1.39001(12) . ?
C13_2 C14_2 1.39000(12) . ?
C14_2 C15_2 1.39000(12) . ?
C15_2 C16_2 1.39000(12) . ?
P2_102 C11_4 1.816(6) . ?
P2_102 C11_3 1.826(6) . ?
P2_102 C2_102 1.842(10) . ?
C11_3 C16_3 1.39012(12) . ?
C11_3 C12_3 1.39001(12) . ?
C12_3 C13_3 1.39000(11) . ?
C13_3 C14_3 1.38989(13) . ?
C14_3 C15_3 1.39018(14) . ?
C15_3 C16_3 1.39005(12) . ?
C11_4 C16_4 1.39000(11) . ?
C11_4 C12_4 1.39000(11) . ?
C12_4 C13_4 1.39001(12) . ?
C13_4 C14_4 1.39000(11) . ?
C14_4 C15_4 1.39001(12) . ?
C15_4 C16_4 1.38999(12) . ?
C3_103 C4_104 1.524(13) . ?
C3_103 P3_103 1.850(9) . ?
P3_103 C11_5 1.823(5) . ?
P3_103 C11_6 1.830(6) . ?
C11_5 C12_5 1.39000(12) . ?
C11_5 C16_5 1.38993(12) . ?
C12_5 C13_5 1.39000(12) . ?
C13_5 C14_5 1.39000(12) . ?
C14_5 C15_5 1.38999(12) . ?
C15_5 C16_5 1.39001(12) . ?
C11_6 C12_6 1.39000(12) . ?
C11_6 C16_6 1.38996(12) . ?
C12_6 C13_6 1.39005(11) . ?
C13_6 C14_6 1.39010(12) . ?
C14_6 C15_6 1.39004(12) . ?
C15_6 C16_6 1.39003(11) . ?
C4_104 P4_104 1.832(10) . ?
P4_104 C11_7 1.817(6) . ?
P4_104 C11_8 1.829(7) . ?
C11_7 C12_7 1.39004(12) . ?
C11_7 C16_7 1.38999(12) . ?
C12_7 C13_7 1.38992(11) . ?
C13_7 C14_7 1.39013(12) . ?
C14_7 C15_7 1.39016(12) . ?
C15_7 C16_7 1.39003(12) . ?
C11_8 C16_8 1.39000(11) . ?
C11_8 C12_8 1.39000(12) . ?
C12_8 C13_8 1.39001(12) . ?
C13_8 C14_8 1.38998(11) . ?
C14_8 C15_8 1.39000(12) . ?
C15_8 C16_8 1.39000(12) . ?
W2_200 O2_200 1.721(5) . ?
W2_200 N2_200 2.104(5) . ?
W2_200 P6_106 2.523(3) . ?
W2_200 P8_108 2.525(3) . ?
W2_200 P7_107 2.527(3) . ?
W2_200 P5_200 2.528(3) . ?
N2_200 C10_200 1.131(16) . ?
C10_200 S2_200 1.638(16) . ?
C5_200 C6_106 1.536(14) . ?
C5_200 P5_200 1.845(11) . ?
P5_200 C11_10 1.813(5) . ?
P5_200 C11_9 1.822(7) . ?
C11_9 C16_9 1.39013(11) . ?
C11_9 C12_9 1.38991(12) . ?
C12_9 C13_9 1.38992(12) . ?
C13_9 C14_9 1.39003(11) . ?
C14_9 C15_9 1.39000(12) . ?
C15_9 C16_9 1.39003(12) . ?
C11_10 C12_10 1.39001(13) . ?
C11_10 C16_10 1.38999(11) . ?
C12_10 C13_10 1.39000(13) . ?
C13_10 C14_10 1.38999(12) . ?
C14_10 C15_10 1.39000(12) . ?
C15_10 C16_10 1.39000(12) . ?
C6_106 P6_106 1.856(11) . ?
P6_106 C11_11 1.811(6) . ?
P6_106 C11_12 1.829(8) . ?
C11_11 C12_11 1.39000(12) . ?
C11_11 C16_11 1.39001(15) . ?
C12_11 C13_11 1.39002(12) . ?
C13_11 C14_11 1.39000(12) . ?
C14_11 C15_11 1.39002(12) . ?
C15_11 C16_11 1.38999(18) . ?
C11_12 C16_12 1.39002(13) . ?
C11_12 C12_12 1.38994(11) . ?
C12_12 C13_12 1.39015(15) . ?
C13_12 C14_12 1.39000(16) . ?
C14_12 C15_12 1.39008(12) . ?
C15_12 C16_12 1.38994(12) . ?
C7_107 C8_108 1.515(15) . ?
C7_107 P7_107 1.855(10) . ?
P7_107 C11_14 1.814(7) . ?
P7_107 C11_13 1.823(6) . ?
C11_13 C16_13 1.39000(12) . ?
C11_13 C12_13 1.39000(12) . ?
C12_13 C13_13 1.38998(12) . ?
C13_13 C14_13 1.38998(13) . ?
C14_13 C15_13 1.38999(12) . ?
C15_13 C16_13 1.39012(11) . ?
C11_14 C16_14 1.39000(12) . ?
C11_14 C12_14 1.39001(12) . ?
C12_14 C13_14 1.38999(12) . ?
C13_14 C14_14 1.39013(11) . ?
C14_14 C15_14 1.39005(13) . ?
C15_14 C16_14 1.39011(13) . ?
C8_108 P8_108 1.837(14) . ?
P8_108 C11_16 1.818(11) . ?
P8_108 C11_15 1.838(8) . ?
C11_15 C12_15 1.38999(12) . ?
C11_15 C16_15 1.39001(14) . ?
C12_15 C13_15 1.38994(11) . ?
C13_15 C14_15 1.38995(12) . ?
C14_15 C15_15 1.39003(13) . ?
C15_15 C16_15 1.39000(16) . ?
C11_16 C12_16 1.39000(15) . ?
C11_16 C16_16 1.39003(13) . ?
C12_16 C13_16 1.39000(13) . ?
C13_16 C14_16 1.38997(12) . ?
C14_16 C15_16 1.39005(13) . ?
C15_16 C16_16 1.39000(12) . ?
B1_300 C11_23 1.649(12) . ?
B1_300 C11_22 1.653(11) . ?
B1_300 C11_20 1.654(12) . ?
B1_300 C11_21 1.665(11) . ?
C11_20 C12_20 1.39000(12) . ?
C11_20 C16_20 1.39000(13) . ?
C12_20 C13_20 1.38999(12) . ?
C13_20 C14_20 1.39003(12) . ?
C14_20 C15_20 1.39004(12) . ?
C15_20 C16_20 1.39000(12) . ?
C11_21 C16_21 1.39000(11) . ?
C11_21 C12_21 1.39000(11) . ?
C12_21 C13_21 1.39003(11) . ?
C13_21 C14_21 1.39001(11) . ?
C14_21 C15_21 1.39000(12) . ?
C15_21 C16_21 1.39000(13) . ?
C11_22 C16_22 1.39000(12) . ?
C11_22 C12_22 1.38986(13) . ?
C12_22 C13_22 1.38984(12) . ?
C13_22 C14_22 1.39028(12) . ?
C14_22 C15_22 1.39026(12) . ?
C15_22 C16_22 1.39000(12) . ?
C11_23 C12_23 1.39000(12) . ?
C11_23 C16_23 1.39000(13) . ?
C12_23 C13_23 1.39001(12) . ?
C13_23 C14_23 1.39000(13) . ?
C14_23 C15_23 1.39002(12) . ?
C15_23 C16_23 1.38996(11) . ?
B2_400 C11_32 1.644(14) . ?
B2_400 C11_33 1.648(13) . ?
B2_400 C11_31 1.672(12) . ?
B2_400 C11_30 1.676(14) . ?
C11_30 C16_30 1.39000(12) . ?
C11_30 C12_30 1.38992(12) . ?
C12_30 C13_30 1.39009(12) . ?
C13_30 C14_30 1.39000(12) . ?
C14_30 C15_30 1.39000(11) . ?
C15_30 C16_30 1.39000(12) . ?
C11_31 C16_31 1.38997(13) . ?
C11_31 C12_31 1.38997(12) . ?
C12_31 C13_31 1.39011(12) . ?
C13_31 C14_31 1.38993(13) . ?
C14_31 C15_31 1.39026(13) . ?
C15_31 C16_31 1.38991(12) . ?
C11_32 C16_32 1.38985(12) . ?
C11_32 C12_32 1.39000(12) . ?
C12_32 C13_32 1.39000(12) . ?
C13_32 C14_32 1.39000(13) . ?
C14_32 C15_32 1.39005(12) . ?
C15_32 C16_32 1.38992(12) . ?
C11_33 C16_33 1.39000(12) . ?
C11_33 C12_33 1.39000(12) . ?
C12_33 C13_33 1.39000(12) . ?
C13_33 C14_33 1.39009(12) . ?
C14_33 C15_33 1.38991(12) . ?
C15_33 C16_33 1.38999(12) . ?
